data_7064371
loop_
_publ_author_name
'Li, Li'
'Liu, Chun-Jie'
'Guo, Hang-Hang'
'Zhang, Ning-Ning'
'Wang, Hong-Li'

_publ_section_title
;
 Multi-functional applications of a metal-free viologen supramolecular
 compound: UV detection, amine sensing, and ink-free printing
;
_journal_issue 16
_journal_name_full 'New Journal of Chemistry'
_journal_page_first 6898
_journal_page_last 6903
_journal_paper_doi 10.1039/D6NJ00792A
_journal_volume 50
_journal_year 2026
_chemical_formula_moiety 'C10 H5 O8, C24 H18 N2 O2, H2 O'
_chemical_formula_sum 'C34 H25 N2 O11'
_chemical_formula_weight 637.56
_space_group_crystal_system monoclinic
_space_group_IT_number 14
_space_group_name_Hall '-P 2ybc'
_space_group_name_H-M_alt 'P 1 21/c 1'
_atom_sites_solution_hydrogens mixed
_audit_creation_method SHELXL-2016/4
_audit_update_record
;
2026-04-02 deposited with the CCDC.	2026-04-06 downloaded from the CCDC.
;
_cell_angle_alpha 90
_cell_angle_beta 92.524(3)
_cell_angle_gamma 90
_cell_formula_units_Z 4
_cell_length_a 9.9821(6)
_cell_length_b 9.5637(6)
_cell_length_c 30.9166(19)
_cell_measurement_reflns_used 9256
_cell_measurement_temperature 273(2)
_cell_measurement_theta_max 24.44
_cell_measurement_theta_min 2.38
_cell_volume 2948.6(3)
_computing_data_collection 'Bruker APEX2'
_computing_structure_refinement 'SHELXL-2016/4 (Sheldrick, 2016)'
_computing_structure_solution 'SHELXT 2014/5 (Sheldrick, 2014)'
_diffrn_ambient_temperature 273(2)
_diffrn_measured_fraction_theta_full 0.998
_diffrn_measured_fraction_theta_max 0.998
_diffrn_measurement_device_type 'CCD area detector'
_diffrn_measurement_method 'phi and omega scans'
_diffrn_radiation_type MoK\a
_diffrn_radiation_wavelength 0.71073
_diffrn_reflns_av_R_equivalents 0.0986
_diffrn_reflns_av_unetI/netI 0.0546
_diffrn_reflns_Laue_measured_fraction_full 0.998
_diffrn_reflns_Laue_measured_fraction_max 0.998
_diffrn_reflns_limit_h_max 11
_diffrn_reflns_limit_h_min -11
_diffrn_reflns_limit_k_max 11
_diffrn_reflns_limit_k_min -11
_diffrn_reflns_limit_l_max 36
_diffrn_reflns_limit_l_min -36
_diffrn_reflns_number 45221
_diffrn_reflns_point_group_measured_fraction_full 0.998
_diffrn_reflns_point_group_measured_fraction_max 0.998
_diffrn_reflns_theta_full 25.078
_diffrn_reflns_theta_max 25.078
_diffrn_reflns_theta_min 2.229
_exptl_absorpt_coefficient_mu 0.109
_exptl_absorpt_correction_T_max 0.989
_exptl_absorpt_correction_T_min 0.989
_exptl_absorpt_correction_type multi-scan
_exptl_absorpt_process_details
;
SADABS-2016/2 (Bruker,2016/2) was used for absorption correction.
wR2(int) was 0.1518 before and 0.1188 after correction.
The Ratio of minimum to maximum transmission is 0.8842.
The \l/2 correction factor is Not present.
;
_exptl_crystal_colour colourless
_exptl_crystal_density_diffrn 1.436
_exptl_crystal_description block
_exptl_crystal_F_000 1324
_exptl_crystal_size_max 0.100
_exptl_crystal_size_mid 0.100
_exptl_crystal_size_min 0.100
_refine_diff_density_max 0.471
_refine_diff_density_min -0.458
_refine_diff_density_rms 0.090
_refine_ls_extinction_method none
_refine_ls_goodness_of_fit_ref 1.099
_refine_ls_hydrogen_treatment mixed
_refine_ls_matrix_type full
_refine_ls_number_parameters 483
_refine_ls_number_reflns 5247
_refine_ls_number_restraints 27
_refine_ls_restrained_S_all 1.100
_refine_ls_R_factor_all 0.1091
_refine_ls_R_factor_gt 0.0929
_refine_ls_shift/su_max 0.000
_refine_ls_shift/su_mean 0.000
_refine_ls_structure_factor_coef Fsqd
_refine_ls_weighting_details 'w=1/[\s^2^(Fo^2^)+(0.1052P)^2^+4.3290P] where P=(Fo^2^+2Fc^2^)/3'
_refine_ls_weighting_scheme calc
_refine_ls_wR_factor_gt 0.2344
_refine_ls_wR_factor_ref 0.2443
_reflns_Friedel_coverage 0.000
_reflns_number_gt 4141
_reflns_number_total 5247
_reflns_threshold_expression 'I > 2\s(I)'
_cod_data_source_file d6nj00792a2.cif
_cod_data_source_block z6
_cod_depositor_comments 'Adding full bibliography for 7064371.cif.'
_cod_original_sg_symbol_H-M 'P 21/c'
_cod_database_code 7064371
_shelx_shelxl_version_number 2016/4
_shelx_space_group_comment
;
The symmetry employed for this shelxl refinement is uniquely defined
by the following loop, which should always be used as a source of
symmetry information in preference to the above space-group names.
They are only intended as comments.
;
_shelx_estimated_absorpt_t_min 0.989
_shelx_estimated_absorpt_t_max 0.989

loop_
_space_group_symop_operation_xyz
'x, y, z'
'-x, y+1/2, -z+1/2'
'-x, -y, -z'
'x, -y-1/2, z-1/2'

loop_
_atom_site_label
_atom_site_type_symbol
_atom_site_fract_x
_atom_site_fract_y
_atom_site_fract_z
_atom_site_U_iso_or_equiv
_atom_site_adp_type
_atom_site_occupancy
_atom_site_site_symmetry_order
_atom_site_calc_flag
_atom_site_refinement_flags_posn
_atom_site_refinement_flags_adp
_atom_site_refinement_flags_occupancy
_atom_site_disorder_assembly
_atom_site_disorder_group
O7 O 0.9655(3) 0.7361(2) 0.65555(8) 0.0429(6) Uani 1 1 d . . . A 2
O8 O 0.9210(3) 0.2929(3) 0.76722(8) 0.0542(7) Uani 1 1 d . . . . .
H8 H 0.962846 0.272872 0.789791 0.081 Uiso 1 1 calc R U . . .
O11 O 0.9597(3) -0.0078(3) 0.63715(9) 0.0549(8) Uani 1 1 d D . . . .
O9B O 1.079(5) 0.172(5) 0.7321(13) 0.065(8) Uani 0.43(7) 1 d . . P B 2
O4B O 0.680(2) 0.429(2) 0.5531(6) 0.040(5) Uani 0.43(7) 1 d . U P B 2
O6B O 0.777(3) 0.709(2) 0.6136(12) 0.055(4) Uani 0.43(7) 1 d . U P A 2
O5 O 0.8757(3) 0.5433(4) 0.54821(11) 0.0731(10) Uani 1 1 d . . . . .
H5 H 0.841157 0.570480 0.525165 0.110 Uiso 1 1 calc R U . . .
O10B O 0.831(4) 0.008(3) 0.6921(13) 0.070(7) Uani 0.43(7) 1 d . . P B 2
C27 C 0.8804(3) 0.5079(3) 0.64539(11) 0.0341(7) Uani 1 1 d . . . . .
C34 C 0.8672(4) 0.6637(4) 0.64042(12) 0.0392(8) Uani 1 1 d . . . A 2
C28 C 0.9241(3) 0.4525(3) 0.68538(11) 0.0367(8) Uani 1 1 d . . . . .
H28 H 0.948306 0.512643 0.708034 0.044 Uiso 1 1 calc R U . . .
N1 N 0.5342(4) 1.0886(4) 0.30757(12) 0.0593(9) Uani 1 1 d . . . . .
C30 C 0.8983(3) 0.2191(3) 0.65799(11) 0.0360(8) Uani 1 1 d . . . . .
C29 C 0.9320(3) 0.3097(3) 0.69177(11) 0.0351(8) Uani 1 1 d . . . . .
C26 C 0.8441(3) 0.4163(3) 0.61149(11) 0.0351(7) Uani 1 1 d . . . . .
C33 C 0.9901(4) 0.2547(4) 0.73414(12) 0.0410(8) Uani 1 1 d . . . . .
C31 C 0.8540(4) 0.2733(3) 0.61830(11) 0.0380(8) Uani 1 1 d . . . . .
H31 H 0.830393 0.212408 0.595764 0.046 Uiso 1 1 calc R U . . .
N2 N 0.7748(4) 0.6567(4) 0.47714(12) 0.0664(11) Uani 1 1 d . . . . .
C25 C 0.7927(4) 0.4658(4) 0.56755(12) 0.0400(8) Uani 1 1 d . . . . .
C32 C 0.9001(4) 0.0644(4) 0.66583(12) 0.0420(9) Uani 1 1 d . . . . .
C17 C 0.6236(4) 0.9079(4) 0.37229(12) 0.0465(9) Uani 1 1 d . . . . .
C18 C 0.4998(4) 0.9720(5) 0.37302(14) 0.0581(11) Uani 1 1 d . . . . .
H18 H 0.444352 0.953870 0.395748 0.070 Uiso 1 1 calc R U . . .
C19 C 0.4575(5) 1.0620(5) 0.34067(15) 0.0637(12) Uani 1 1 d . . . . .
H19 H 0.374160 1.104989 0.341926 0.076 Uiso 1 1 calc R U . . .
C20 C 0.6744(4) 0.8183(4) 0.40830(12) 0.0481(9) Uani 1 1 d . . . . .
C24 C 0.5914(4) 0.7368(5) 0.43240(13) 0.0539(10) Uani 1 1 d . . . . .
H24 H 0.499466 0.735415 0.425976 0.065 Uiso 1 1 calc R U . . .
C11 C 0.4540(5) 1.1163(6) 0.23084(15) 0.0677(13) Uani 1 1 d . . . . .
C23 C 0.6455(5) 0.6576(5) 0.46608(14) 0.0607(12) Uani 1 1 d . . . . .
H23 H 0.588358 0.602133 0.481727 0.073 Uiso 1 1 calc R U . . .
C12 C 0.3289(5) 1.0541(7) 0.22376(18) 0.0824(17) Uani 1 1 d . . . . .
H12 H 0.266013 1.059038 0.245017 0.099 Uiso 1 1 calc R U . . .
C22 C 0.8548(5) 0.7346(7) 0.45423(17) 0.0808(16) Uani 1 1 d . . . . .
H22 H 0.946016 0.734312 0.461784 0.097 Uiso 1 1 calc R U . . .
C21 C 0.8109(5) 0.8159(6) 0.41995(16) 0.0730(14) Uani 1 1 d . . . . .
H21 H 0.871195 0.868752 0.404712 0.088 Uiso 1 1 calc R U . . .
C8 C 0.3881(4) 0.9730(6) 0.15318(15) 0.0673(14) Uani 1 1 d . . . . .
C16 C 0.6990(5) 0.9339(6) 0.33677(15) 0.0710(14) Uani 1 1 d . . . . .
H16 H 0.781352 0.889706 0.334378 0.085 Uiso 1 1 calc R U . . .
C9 C 0.5113(5) 1.0406(6) 0.16019(16) 0.0740(15) Uani 1 1 d . . . . .
H9 H 0.572867 1.038836 0.138485 0.089 Uiso 1 1 calc R U . . .
C15 C 0.6537(5) 1.0242(6) 0.30505(16) 0.0766(15) Uani 1 1 d . . . . .
H15 H 0.705953 1.041349 0.281457 0.092 Uiso 1 1 calc R U . . .
C10 C 0.5440(5) 1.1092(6) 0.19800(17) 0.0773(15) Uani 1 1 d . . . . .
H10 H 0.627564 1.151600 0.201734 0.093 Uiso 1 1 calc R U . . .
C13 C 0.2978(5) 0.9857(7) 0.18581(18) 0.0810(17) Uani 1 1 d . . . . .
H13 H 0.213050 0.946251 0.181724 0.097 Uiso 1 1 calc R U . . .
C4 C 0.4544(5) 0.8311(6) 0.09030(19) 0.0753(15) Uani 1 1 d . . . . .
H4 H 0.543815 0.845958 0.098825 0.090 Uiso 1 1 calc R U . . .
C5 C 0.3549(4) 0.8931(6) 0.11356(15) 0.0708(15) Uani 1 1 d . . . . .
O3 O 0.3530(6) 0.5723(6) -0.0129(3) 0.151(3) Uani 1 1 d . U . . .
C3 C 0.4240(5) 0.7480(6) 0.0548(2) 0.0810(15) Uani 1 1 d . . . . .
H3 H 0.493054 0.706929 0.040089 0.097 Uiso 1 1 calc R U . . .
C14 C 0.4892(6) 1.1895(6) 0.27264(17) 0.0818(16) Uani 1 1 d . . . . .
H14A H 0.411597 1.240727 0.281881 0.098 Uiso 1 1 calc R U . . .
H14B H 0.560260 1.256453 0.268126 0.098 Uiso 1 1 calc R U . . .
O2 O 0.1467(5) 0.6155(10) -0.00899(18) 0.193(4) Uani 1 1 d . . . C 1
C6 C 0.2232(5) 0.8784(9) 0.0983(2) 0.107(2) Uani 1 1 d . . . . .
H6 H 0.154731 0.923118 0.112345 0.129 Uiso 1 1 calc R U . . .
C2 C 0.2934(5) 0.7246(7) 0.04082(18) 0.0835(18) Uani 1 1 d . . . . .
C7 C 0.1935(6) 0.7974(10) 0.0623(2) 0.112(3) Uani 1 1 d . . . . .
H7 H 0.104879 0.790674 0.051946 0.135 Uiso 1 1 calc R U . . .
C1 C 0.2608(7) 0.6335(9) 0.0036(2) 0.097(2) Uani 1 1 d . U . . .
O1 O 0.869(2) 0.572(2) 0.0400(7) 0.166(6) Uani 0.4 1 d DG U P D 1
H1BA H 0.934913 0.621279 0.049351 0.248 Uiso 0.4 1 d G U P D 1
H1BB H 0.802654 0.624640 0.033519 0.248 Uiso 0.4 1 d G U P D 1
H11 H 0.954(7) -0.095(2) 0.641(2) 0.12(2) Uiso 1 1 d D . . . .
O10A O 0.865(4) 0.021(2) 0.7000(10) 0.078(7) Uani 0.57(7) 1 d . . P B 1
O4A O 0.691(2) 0.432(2) 0.5530(6) 0.091(8) Uani 0.57(7) 1 d . . P B 1
O6A O 0.7613(16) 0.7113(16) 0.6289(11) 0.054(4) Uani 0.57(7) 1 d . U P B 1
O9A O 1.098(3) 0.197(4) 0.7400(10) 0.053(4) Uani 0.57(7) 1 d . . P B 1
O4 O 0.7591(9) 0.5858(9) 0.0648(3) 0.119(3) Uani 0.6 1 d G . P . .
H4A H 0.743828 0.652888 0.081911 0.179 Uiso 0.6 1 d DG U P . .
H1A H 0.834430 0.553254 0.073908 0.179 Uiso 0.6 1 d G U P . .

loop_
_atom_site_aniso_label
_atom_site_aniso_U_11
_atom_site_aniso_U_22
_atom_site_aniso_U_33
_atom_site_aniso_U_23
_atom_site_aniso_U_13
_atom_site_aniso_U_12
O7 0.0636(16) 0.0227(11) 0.0417(13) 0.0005(10) -0.0065(12) -0.0040(11)
O8 0.0718(19) 0.0551(17) 0.0352(14) -0.0031(13) -0.0033(13) 0.0145(15)
O11 0.098(2) 0.0192(12) 0.0484(15) 0.0013(11) 0.0138(15) -0.0001(13)
O9B 0.095(16) 0.061(14) 0.039(10) 0.005(8) -0.001(9) 0.035(11)
O4B 0.036(7) 0.044(8) 0.040(8) 0.002(6) -0.001(5) -0.010(5)
O6B 0.060(7) 0.037(5) 0.067(9) 0.012(6) -0.013(6) 0.001(4)
O5 0.0611(18) 0.087(2) 0.070(2) 0.0446(18) -0.0128(15) -0.0165(17)
O10B 0.100(12) 0.040(8) 0.075(13) -0.010(7) 0.052(11) -0.018(7)
C27 0.0351(17) 0.0247(16) 0.0424(18) 0.0019(14) 0.0014(14) -0.0029(13)
C34 0.045(2) 0.0273(17) 0.045(2) 0.0008(15) -0.0011(16) 0.0046(16)
C28 0.0466(19) 0.0259(17) 0.0372(18) -0.0051(14) -0.0016(15) -0.0009(14)
N1 0.069(2) 0.053(2) 0.055(2) 0.0075(17) 0.0001(18) 0.0071(18)
C30 0.0460(19) 0.0211(16) 0.0414(18) 0.0024(14) 0.0058(15) -0.0010(14)
C29 0.0446(19) 0.0235(16) 0.0377(18) 0.0033(13) 0.0060(14) 0.0014(14)
C26 0.0371(18) 0.0255(16) 0.0429(18) 0.0031(14) 0.0039(14) 0.0005(14)
C33 0.057(2) 0.0244(17) 0.0425(19) 0.0036(15) 0.0074(17) 0.0013(17)
C31 0.048(2) 0.0248(17) 0.0406(18) -0.0020(14) -0.0016(15) -0.0038(15)
N2 0.069(2) 0.073(3) 0.057(2) 0.0215(19) -0.0035(19) -0.005(2)
C25 0.044(2) 0.0292(17) 0.047(2) 0.0015(15) -0.0001(17) -0.0030(16)
C32 0.060(2) 0.0242(17) 0.042(2) 0.0040(15) 0.0063(17) -0.0032(16)
C17 0.045(2) 0.054(2) 0.041(2) -0.0003(17) 0.0020(16) -0.0038(18)
C18 0.053(2) 0.067(3) 0.056(2) 0.006(2) 0.0140(19) 0.003(2)
C19 0.062(3) 0.064(3) 0.067(3) 0.006(2) 0.011(2) 0.015(2)
C20 0.045(2) 0.055(2) 0.044(2) -0.0001(18) 0.0035(16) 0.0006(18)
C24 0.053(2) 0.057(2) 0.051(2) 0.0044(19) 0.0005(18) -0.013(2)
C11 0.069(3) 0.076(3) 0.058(3) 0.032(2) 0.004(2) 0.014(2)
C23 0.074(3) 0.058(3) 0.051(2) 0.006(2) 0.008(2) -0.016(2)
C12 0.059(3) 0.120(5) 0.069(3) 0.043(3) 0.015(2) 0.012(3)
C22 0.053(3) 0.111(4) 0.077(3) 0.042(3) -0.006(2) -0.004(3)
C21 0.052(3) 0.093(4) 0.074(3) 0.037(3) 0.004(2) -0.005(2)
C8 0.038(2) 0.105(4) 0.059(3) 0.040(3) 0.0017(19) 0.004(2)
C16 0.055(3) 0.102(4) 0.057(3) 0.024(3) 0.011(2) 0.016(3)
C9 0.046(2) 0.115(4) 0.061(3) 0.025(3) 0.007(2) -0.008(3)
C15 0.069(3) 0.105(4) 0.057(3) 0.032(3) 0.016(2) 0.006(3)
C10 0.058(3) 0.102(4) 0.071(3) 0.028(3) -0.006(2) -0.007(3)
C13 0.045(2) 0.127(5) 0.071(3) 0.042(3) 0.005(2) -0.009(3)
C4 0.043(2) 0.079(3) 0.103(4) 0.019(3) -0.011(3) -0.003(2)
C5 0.041(2) 0.111(4) 0.061(3) 0.036(3) -0.003(2) -0.009(2)
O3 0.103(4) 0.102(4) 0.246(8) -0.033(4) -0.028(4) 0.005(3)
C3 0.058(3) 0.082(4) 0.102(4) 0.007(3) -0.013(3) 0.003(3)
C14 0.107(4) 0.066(3) 0.072(3) 0.029(3) 0.003(3) 0.017(3)
O2 0.093(4) 0.372(12) 0.111(4) -0.091(6) -0.012(3) -0.040(5)
C6 0.044(3) 0.196(8) 0.081(4) 0.024(5) -0.001(3) -0.006(4)
C2 0.056(3) 0.125(5) 0.068(3) 0.035(3) -0.011(3) -0.017(3)
C7 0.055(3) 0.204(8) 0.077(4) 0.018(5) -0.014(3) -0.035(4)
C1 0.078(4) 0.137(6) 0.075(4) 0.036(4) -0.022(3) -0.032(3)
O1 0.173(10) 0.175(10) 0.149(9) 0.018(8) 0.004(8) -0.015(8)
O10A 0.148(19) 0.021(5) 0.069(9) 0.011(6) 0.048(10) -0.007(7)
O4A 0.095(12) 0.093(11) 0.080(10) 0.025(8) -0.043(9) -0.040(8)
O6A 0.049(4) 0.032(3) 0.080(9) 0.007(5) -0.010(5) 0.009(3)
O9A 0.060(6) 0.060(10) 0.040(9) 0.014(7) 0.007(6) 0.022(5)
O4 0.124(7) 0.096(6) 0.133(7) -0.047(5) -0.040(6) 0.023(5)

loop_
_atom_type_symbol
_atom_type_description
_atom_type_scat_dispersion_real
_atom_type_scat_dispersion_imag
_atom_type_scat_source
C C 0.0033 0.0016 'International Tables Vol C Tables 4.2.6.8 and 6.1.1.4'
H H 0.0000 0.0000 'International Tables Vol C Tables 4.2.6.8 and 6.1.1.4'
N N 0.0061 0.0033 'International Tables Vol C Tables 4.2.6.8 and 6.1.1.4'
O O 0.0106 0.0060 'International Tables Vol C Tables 4.2.6.8 and 6.1.1.4'

loop_
_geom_angle_atom_site_label_1
_geom_angle_atom_site_label_2
_geom_angle_atom_site_label_3
_geom_angle
_geom_angle_site_symmetry_1
_geom_angle_site_symmetry_3
_geom_angle_publ_flag
C33 O8 H8 109.5 . . ?
C32 O11 H11 113(5) . . ?
C25 O5 H5 109.5 . . ?
C28 C27 C26 119.0(3) . . ?
C28 C27 C34 119.3(3) . . ?
C26 C27 C34 121.6(3) . . ?
O6Bb C34b O7 124.5(10) . . ?
O6Bb C34b C27 117.4(11) . . ?
O7b C34b C27 116.1(3) . . ?
C29 C28 C27 121.0(3) . . ?
C29 C28 H28 119.5 . . ?
C27 C28 H28 119.5 . . ?
C19 N1 C15 119.9(4) . . ?
C19 N1 C14 120.8(4) . . ?
C15 N1 C14 119.3(4) . . ?
C31 C30 C29 119.4(3) . . ?
C31 C30 C32 120.9(3) . . ?
C29 C30 C32 119.6(3) . . ?
C28 C29 C30 120.0(3) . . ?
C28 C29 C33 119.2(3) . . ?
C30 C29 C33 120.6(3) . . ?
C31 C26 C27 119.3(3) . . ?
C31 C26 C25 117.7(3) . . ?
C27 C26 C25 123.0(3) . . ?
O9Bb C33 O8 130.1(19) . . ?
O9Aa C33 O8 120.2(14) . . ?
O9Bb C33 C29 116(2) . . ?
O9Aa C33 C29 126.4(13) . . ?
O8 C33 C29 112.7(3) . . ?
C30 C31 C26 121.4(3) . . ?
C30 C31 H31 119.3 . . ?
C26 C31 H31 119.3 . . ?
C23 N2 C22 117.7(4) . . ?
O4Aa C25 O5 124.5(11) . . ?
O4Bb C25 O5 126.3(9) . . ?
O4Aa C25 C26 121.8(11) . . ?
O4Bb C25 C26 120.1(9) . . ?
O5 C25 C26 113.7(3) . . ?
O10Aa C32 O11 125.6(11) . . ?
O10Bb C32 O11 121.1(16) . . ?
O10Aa C32 C30 118.7(12) . . ?
O10Bb C32 C30 122.7(15) . . ?
O11 C32 C30 114.8(3) . . ?
C18 C17 C16 116.9(4) . . ?
C18 C17 C20 121.5(3) . . ?
C16 C17 C20 121.5(4) . . ?
C19 C18 C17 120.9(4) . . ?
C19 C18 H18 119.5 . . ?
C17 C18 H18 119.5 . . ?
N1 C19 C18 120.8(4) . . ?
N1 C19 H19 119.6 . . ?
C18 C19 H19 119.6 . . ?
C24 C20 C21 117.1(4) . . ?
C24 C20 C17 122.7(4) . . ?
C21 C20 C17 120.2(4) . . ?
C23 C24 C20 119.5(4) . . ?
C23 C24 H24 120.2 . . ?
C20 C24 H24 120.2 . . ?
C10 C11 C12 118.0(5) . . ?
C10 C11 C14 121.3(5) . . ?
C12 C11 C14 120.7(5) . . ?
N2 C23 C24 123.0(4) . . ?
N2 C23 H23 118.5 . . ?
C24 C23 H23 118.5 . . ?
C13 C12 C11 120.5(5) . . ?
C13 C12 H12 119.7 . . ?
C11 C12 H12 119.7 . . ?
N2 C22 C21 123.6(4) . . ?
N2 C22 H22 118.2 . . ?
C21 C22 H22 118.2 . . ?
C22 C21 C20 119.0(4) . . ?
C22 C21 H21 120.5 . . ?
C20 C21 H21 120.5 . . ?
C13 C8 C9 116.2(5) . . ?
C13 C8 C5 121.5(4) . . ?
C9 C8 C5 122.3(4) . . ?
C15 C16 C17 120.6(4) . . ?
C15 C16 H16 119.7 . . ?
C17 C16 H16 119.7 . . ?
C10 C9 C8 122.0(5) . . ?
C10 C9 H9 119.0 . . ?
C8 C9 H9 119.0 . . ?
N1 C15 C16 120.8(4) . . ?
N1 C15 H15 119.6 . . ?
C16 C15 H15 119.6 . . ?
C9 C10 C11 120.7(5) . . ?
C9 C10 H10 119.6 . . ?
C11 C10 H10 119.6 . . ?
C12 C13 C8 122.4(5) . . ?
C12 C13 H13 118.8 . . ?
C8 C13 H13 118.8 . . ?
C3 C4 C5 121.5(5) . . ?
C3 C4 H4 119.3 . . ?
C5 C4 H4 119.3 . . ?
C6 C5 C4 118.1(6) . . ?
C6 C5 C8 120.9(5) . . ?
C4 C5 C8 121.0(4) . . ?
C2 C3 C4 121.2(6) . . ?
C2 C3 H3 119.4 . . ?
C4 C3 H3 119.4 . . ?
C11 C14 N1 111.8(4) . . ?
C11 C14 H14A 109.3 . . ?
N1 C14 H14A 109.3 . . ?
C11 C14 H14B 109.3 . . ?
N1 C14 H14B 109.3 . . ?
H14A C14 H14B 107.9 . . ?
C7 C6 C5 120.0(6) . . ?
C7 C6 H6 120.0 . . ?
C5 C6 H6 120.0 . . ?
C3 C2 C7 116.9(6) . . ?
C3 C2 C1 121.2(6) . . ?
C7 C2 C1 121.8(5) . . ?
C6 C7 C2 121.9(5) . . ?
C6 C7 H7 119.1 . . ?
C2 C7 H7 119.1 . . ?
O2a C1 O3 121.2(8) . . ?
O2a C1 C2 121.0(8) . . ?
O3 C1 C2 117.8(6) . . ?
H1BAa O1a H1BB 109.5 . . ?
H1BAa O1a H1A 92.0 . . ?
H1BBa O1a H1A 92.5 . . ?
H1BBa O4 H4A 111.6 . . ?
H1BBa O4 H1A 92.1 . . ?
H4A O4 H1A 104.5 . . ?

loop_
_geom_bond_atom_site_label_1
_geom_bond_atom_site_label_2
_geom_bond_distance
_geom_bond_site_symmetry_2
_geom_bond_publ_flag
O7b C34 1.273(4) . ?
O8 C33 1.310(4) . ?
O8 H8 0.8200 . ?
O11 C32 1.290(5) . ?
O11 H11 0.84(2) . ?
O9Bb C33 1.19(5) . ?
O4Bb C25 1.25(2) . ?
O6Bb C34 1.27(2) . ?
O5 C25 1.280(5) . ?
O5 H5 0.8200 . ?
O10Bb C32 1.21(3) . ?
C27 C28 1.397(5) . ?
C27 C26 1.401(5) . ?
C27 C34 1.504(5) . ?
C28 C29 1.381(5) . ?
C28 H28 0.9300 . ?
N1 C19 1.329(6) . ?
N1 C15 1.347(6) . ?
N1 C14 1.503(6) . ?
C30 C31 1.386(5) . ?
C30 C29 1.387(5) . ?
C30 C32 1.499(5) . ?
C29 C33 1.504(5) . ?
C26 C31 1.387(5) . ?
C26 C25 1.507(5) . ?
C33 O9A 1.21(3) . ?
C31 H31 0.9300 . ?
N2 C23 1.320(6) . ?
N2 C22 1.321(6) . ?
C25 O4A 1.14(2) . ?
C32 O10A 1.20(2) . ?
C17 C18 1.380(6) . ?
C17 C16 1.381(6) . ?
C17 C20 1.477(6) . ?
C18 C19 1.372(6) . ?
C18 H18 0.9300 . ?
C19 H19 0.9300 . ?
C20 C24 1.380(6) . ?
C20 C21 1.394(6) . ?
C24 C23 1.379(6) . ?
C24 H24 0.9300 . ?
C11 C10 1.387(7) . ?
C11 C12 1.391(8) . ?
C11 C14 1.498(8) . ?
C23 H23 0.9300 . ?
C12 C13 1.367(8) . ?
C12 H12 0.9300 . ?
C22 C21 1.371(7) . ?
C22 H22 0.9300 . ?
C21 H21 0.9300 . ?
C8 C13 1.387(7) . ?
C8 C9 1.398(7) . ?
C8 C5 1.469(8) . ?
C16 C15 1.369(7) . ?
C16 H16 0.9300 . ?
C9 C10 1.368(8) . ?
C9 H9 0.9300 . ?
C15 H15 0.9300 . ?
C10 H10 0.9300 . ?
C13 H13 0.9300 . ?
C4 C3 1.378(8) . ?
C4 C5 1.385(8) . ?
C4 H4 0.9300 . ?
C5 C6 1.384(7) . ?
O3 C1 1.221(9) . ?
C3 C2 1.373(7) . ?
C3 H3 0.9300 . ?
C14 H14A 0.9700 . ?
C14 H14B 0.9700 . ?
O2a C1 1.199(7) . ?
C6 C7 1.376(10) . ?
C6 H6 0.9300 . ?
C2 C7 1.407(10) . ?
C2 C1 1.468(10) . ?
C7 H7 0.9300 . ?
O1a H1BA 0.8500 . ?
O1a H1BB 0.8500 . ?
O1a H1A 1.1328 . ?
O4 H1BB 1.1393 . ?
O4 H4A 0.8500 . ?
O4 H1A 0.8500 . ?

loop_
_geom_torsion_atom_site_label_1
_geom_torsion_atom_site_label_2
_geom_torsion_atom_site_label_3
_geom_torsion_atom_site_label_4
_geom_torsion
_geom_torsion_site_symmetry_1
_geom_torsion_site_symmetry_2
_geom_torsion_site_symmetry_3
_geom_torsion_site_symmetry_4
_geom_torsion_publ_flag
C28 C27 C34b O6Bb -149(2) . . . . ?
C26 C27 C34b O6Bb 28(2) . . . . ?
C28 C27 C34b O7b 46.5(5) . . . . ?
C26 C27 C34b O7b -136.4(3) . . . . ?
C26 C27 C28 C29 0.1(5) . . . . ?
C34b C27 C28 C29 177.2(3) . . . . ?
C27 C28 C29 C30 1.0(5) . . . . ?
C27 C28 C29 C33 175.1(3) . . . . ?
C31 C30 C29 C28 -1.4(5) . . . . ?
C32 C30 C29 C28 -176.8(3) . . . . ?
C31 C30 C29 C33 -175.4(3) . . . . ?
C32 C30 C29 C33 9.3(5) . . . . ?
C28 C27 C26 C31 -0.8(5) . . . . ?
C34b C27 C26 C31 -177.8(3) . . . . ?
C28 C27 C26 C25 178.5(3) . . . . ?
C34b C27 C26 C25 1.5(5) . . . . ?
C28 C29 C33 O9Bb -127(3) . . . . ?
C30 C29 C33 O9Bb 47(3) . . . . ?
C28 C29 C33 O9Aa -109(2) . . . . ?
C30 C29 C33 O9Aa 65(2) . . . . ?
C28 C29 C33 O8 61.7(4) . . . . ?
C30 C29 C33 O8 -124.3(4) . . . . ?
C29 C30 C31 C26 0.7(5) . . . . ?
C32 C30 C31 C26 176.0(3) . . . . ?
C27 C26 C31 C30 0.4(5) . . . . ?
C25 C26 C31 C30 -179.0(3) . . . . ?
C31 C26 C25 O4Aa 56.8(13) . . . . ?
C27 C26 C25 O4Aa -122.5(13) . . . . ?
C31 C26 C25 O4Bb 58.4(9) . . . . ?
C27 C26 C25 O4Bb -120.9(9) . . . . ?
C31 C26 C25 O5 -120.6(4) . . . . ?
C27 C26 C25 O5 60.1(5) . . . . ?
C31 C30 C32 O10Aa -139(2) . . . . ?
C29 C30 C32 O10Aa 37(3) . . . . ?
C31 C30 C32 O10Bb -115(3) . . . . ?
C29 C30 C32 O10Bb 60(3) . . . . ?
C31 C30 C32 O11 51.5(5) . . . . ?
C29 C30 C32 O11 -133.3(4) . . . . ?
C16 C17 C18 C19 -2.8(7) . . . . ?
C20 C17 C18 C19 175.8(4) . . . . ?
C15 N1 C19 C18 1.5(7) . . . . ?
C14 N1 C19 C18 -178.7(5) . . . . ?
C17 C18 C19 N1 0.7(7) . . . . ?
C18 C17 C20 C24 33.1(6) . . . . ?
C16 C17 C20 C24 -148.3(5) . . . . ?
C18 C17 C20 C21 -145.2(5) . . . . ?
C16 C17 C20 C21 33.4(7) . . . . ?
C21 C20 C24 C23 -0.4(7) . . . . ?
C17 C20 C24 C23 -178.8(4) . . . . ?
C22 N2 C23 C24 -0.8(7) . . . . ?
C20 C24 C23 N2 1.0(7) . . . . ?
C10 C11 C12 C13 1.4(8) . . . . ?
C14 C11 C12 C13 -179.1(5) . . . . ?
C23 N2 C22 C21 0.2(9) . . . . ?
N2 C22 C21 C20 0.3(10) . . . . ?
C24 C20 C21 C22 -0.2(8) . . . . ?
C17 C20 C21 C22 178.3(5) . . . . ?
C18 C17 C16 C15 2.8(8) . . . . ?
C20 C17 C16 C15 -175.9(5) . . . . ?
C13 C8 C9 C10 3.3(8) . . . . ?
C5 C8 C9 C10 -176.9(5) . . . . ?
C19 N1 C15 C16 -1.6(8) . . . . ?
C14 N1 C15 C16 178.6(5) . . . . ?
C17 C16 C15 N1 -0.6(9) . . . . ?
C8 C9 C10 C11 -1.2(8) . . . . ?
C12 C11 C10 C9 -1.3(8) . . . . ?
C14 C11 C10 C9 179.2(5) . . . . ?
C11 C12 C13 C8 1.0(9) . . . . ?
C9 C8 C13 C12 -3.3(8) . . . . ?
C5 C8 C13 C12 176.9(5) . . . . ?
C3 C4 C5 C6 -4.9(8) . . . . ?
C3 C4 C5 C8 175.4(5) . . . . ?
C13 C8 C5 C6 27.6(8) . . . . ?
C9 C8 C5 C6 -152.2(6) . . . . ?
C13 C8 C5 C4 -152.7(5) . . . . ?
C9 C8 C5 C4 27.5(7) . . . . ?
C5 C4 C3 C2 0.8(8) . . . . ?
C10 C11 C14 N1 -98.6(6) . . . . ?
C12 C11 C14 N1 81.8(6) . . . . ?
C19 N1 C14 C11 -109.3(5) . . . . ?
C15 N1 C14 C11 70.5(6) . . . . ?
C4 C5 C6 C7 3.5(10) . . . . ?
C8 C5 C6 C7 -176.8(6) . . . . ?
C4 C3 C2 C7 4.5(9) . . . . ?
C4 C3 C2 C1 -178.6(5) . . . . ?
C5 C6 C7 C2 1.9(11) . . . . ?
C3 C2 C7 C6 -5.9(10) . . . . ?
C1 C2 C7 C6 177.2(7) . . . . ?
C3 C2 C1 O2a -178.5(7) . . . . ?
C7 C2 C1 O2a -1.8(11) . . . . ?
C3 C2 C1 O3 4.3(10) . . . . ?
C7 C2 C1 O3 -179.0(7) . . . . ?
